data_7207734
loop_
_publ_author_name
'Millar, David I. A.'
'Maynard-Casely, Helen E.'
'Allan, David R.'
'Cumming, Adam S.'
'Lennie, Alistair R.'
'Mackay, Alexandra J.'
'Oswald, Iain D. H.'
'Tang, Chiu C.'
'Pulham, Colin R.'

_publ_section_title
;
 Crystal engineering of energetic materials: Co-crystals of CL-20
;
_journal_issue 10
_journal_name_full CrystEngComm
_journal_page_first 3742
_journal_paper_doi 10.1039/c2ce05796d
_journal_volume 14
_journal_year 2012
_chemical_absolute_configuration unk
_chemical_formula_moiety 'C13.33 H15.67 N16 O18.67'
_chemical_formula_sum 'C13.33 H15.67 N16 O18.67'
_chemical_formula_weight 698.70
_chemical_name_systematic 2,4,6,8,10,12-hexanitrohexaazaisowurtzitane:
_space_group_IT_number 9
_symmetry_cell_setting monoclinic
_symmetry_space_group_name_Hall 'C -2yc'
_symmetry_space_group_name_H-M 'C 1 c 1'
_atom_sites_solution_hydrogens geom
_atom_sites_solution_primary direct
_audit_creation_date 11-06-23
_audit_creation_method CRYSTALS_ver_12.87
_cell_angle_alpha 90
_cell_angle_beta 90.092(2)
_cell_angle_gamma 90
_cell_formula_units_Z 12
_cell_length_a 15.7503(9)
_cell_length_b 20.5096(13)
_cell_length_c 23.2073(13)
_cell_measurement_reflns_used 6564
_cell_measurement_temperature 100
_cell_measurement_theta_max 25
_cell_measurement_theta_min 2
_cell_volume 7496.7(8)
_computing_cell_refinement 'Apex2 (Bruker AXS, 2006)'
_computing_data_collection 'Apex2 (Bruker AXS, 2006)'
_computing_data_reduction 'Apex2 (Bruker AXS, 2006)'
_computing_molecular_graphics 'CAMERON (Watkin et al., 1996)'
_computing_publication_material 'CRYSTALS (Betteridge et al., 2003)'
_computing_structure_refinement 'CRYSTALS (Betteridge et al., 2003)'
_computing_structure_solution 'Superflip (Palatinus & Chapuis, 2007)'
_diffrn_ambient_temperature 100
_diffrn_measured_fraction_theta_full 0.987
_diffrn_measured_fraction_theta_max 0.987
_diffrn_measurement_device 'Bruker Kappa Apex2'
_diffrn_measurement_device_type Area
_diffrn_measurement_method \w/2\q
_diffrn_radiation_monochromator graphite
_diffrn_radiation_type 'Mo K\a'
_diffrn_radiation_wavelength 0.71073
_diffrn_reflns_av_R_equivalents 0.048
_diffrn_reflns_limit_h_max 18
_diffrn_reflns_limit_h_min -18
_diffrn_reflns_limit_k_max 24
_diffrn_reflns_limit_k_min 0
_diffrn_reflns_limit_l_max 27
_diffrn_reflns_limit_l_min 0
_diffrn_reflns_number 6564
_diffrn_reflns_theta_full 25.026
_diffrn_reflns_theta_max 25.026
_diffrn_reflns_theta_min 1.630
_diffrn_standards_number 0
_exptl_absorpt_coefficient_mu 0.173
_exptl_absorpt_correction_T_max 0.99
_exptl_absorpt_correction_T_min 0.99
_exptl_absorpt_correction_type multi-scan
_exptl_absorpt_process_details 'DENZO/SCALEPACK (Otwinowski & Minor, 1997)'
_exptl_crystal_colour colourless
_exptl_crystal_density_diffrn 1.857
_exptl_crystal_density_method 'not measured'
_exptl_crystal_description rod
_exptl_crystal_F_000 4284
_exptl_crystal_size_max 0.290
_exptl_crystal_size_mid 0.060
_exptl_crystal_size_min 0.050
_refine_diff_density_max 0.92
_refine_diff_density_min -0.49
_refine_ls_extinction_method None
_refine_ls_goodness_of_fit_ref 0.9669
_refine_ls_hydrogen_treatment none
_refine_ls_matrix_type full
_refine_ls_number_parameters 582
_refine_ls_number_reflns 6542
_refine_ls_number_restraints 2
_refine_ls_R_factor_all 0.0627
_refine_ls_R_factor_gt 0.0535
_refine_ls_shift/su_max 0.0137647
_refine_ls_shift/su_mean 0.0915928
_refine_ls_structure_factor_coef Fsqd
_refine_ls_weighting_details
;
Method= Modified Sheldrick
w=1/[\s^2^(F^2^) + ( 0.06P)^2^ +48.07P]
,where P=(max(Fo^2^,0) + 2Fc^2^)/3
;
_refine_ls_weighting_scheme calc
_refine_ls_wR_factor_all 0.1336
_refine_ls_wR_factor_gt 0.1264
_refine_ls_wR_factor_ref 0.1336
_reflns_limit_h_max 18
_reflns_limit_h_min -18
_reflns_limit_k_max 24
_reflns_limit_k_min 0
_reflns_limit_l_max 27
_reflns_limit_l_min 0
_reflns_number_gt 5629
_reflns_number_total 6564
_reflns_threshold_expression I>2.0\s(I)
_oxford_diffrn_Wilson_B_factor 0.00
_oxford_diffrn_Wilson_scale 0.00
_oxford_refine_ls_r_factor_ref 0.0627
_oxford_refine_ls_scale 0.044559(7)
_oxford_reflns_number_all 6542
_oxford_reflns_threshold_expression_ref I>-10.0\s(I)
_oxford_structure_analysis_title 'CL-20:g-butyrolactone (1:1) Co-crystal'
_cod_data_source_file c2ce05796d.txt
_cod_data_source_block cl20gbl
_cod_depositor_comments
;
The following automatic conversions were performed:

'_symmetry_cell_setting' value 'Monoclinic' changed to 'monoclinic'
according to /home/saulius/struct/CIF-dictionaries/cif_core.dic
dictionary named 'cif_core.dic' version 2.4.1 from 2010-06-29.

Automatic conversion script
Id: cif_fix_values 1715 2011-07-08 13:25:40Z adriana 
;
_cod_original_sg_symbol_H-M 'C 1 c 1 '
_cod_database_code 7207734

loop_
_symmetry_equiv_pos_as_xyz
x,y,z
x+1/2,y+1/2,z
x,-y,z+1/2
x+1/2,-y+1/2,z+1/2

loop_
_atom_site_label
_atom_site_type_symbol
_atom_site_fract_x
_atom_site_fract_y
_atom_site_fract_z
_atom_site_U_iso_or_equiv
_atom_site_occupancy
_atom_site_adp_type
_atom_site_refinement_flags_posn
_atom_site_disorder_group
N14 N -0.0739(5) 0.6519(4) 0.2196(3) 0.0178(16) 1.0000 Uiso . .
N16 N -0.0383(4) 0.6276(3) 0.2718(3) 0.0130(15) 1.0000 Uiso . .
N18 N -0.0386(4) 0.6963(3) 0.3517(3) 0.0138(14) 1.0000 Uiso . .
N19 N -0.0701(5) 0.7600(4) 0.3464(3) 0.0244(17) 1.0000 Uiso . .
N24 N -0.0669(4) 0.5350(3) 0.3317(3) 0.0120(14) 1.0000 Uiso . .
N25 N -0.0846(5) 0.4807(4) 0.2960(3) 0.0176(16) 1.0000 Uiso . .
N29 N 0.0826(4) 0.5615(3) 0.3200(3) 0.0117(14) 1.0000 Uiso . .
N31 N 0.0800(4) 0.6256(3) 0.3980(3) 0.0111(14) 1.0000 Uiso . .
N33 N -0.0717(4) 0.6080(3) 0.4160(3) 0.0106(14) 1.0000 Uiso . .
N34 N -0.1062(4) 0.6225(3) 0.4697(3) 0.0144(15) 1.0000 Uiso . .
N37 N 0.0930(4) 0.6805(3) 0.4319(3) 0.0149(14) 1.0000 Uiso . .
N40 N 0.1608(4) 0.5273(3) 0.3252(3) 0.0140(14) 1.0000 Uiso . .
N44 N 0.4395(4) 0.6639(3) 0.2264(3) 0.0142(15) 1.0000 Uiso . .
N47 N 0.4338(4) 0.5412(3) 0.3344(3) 0.0118(14) 1.0000 Uiso . .
N48 N 0.4373(5) 0.4887(4) 0.2959(3) 0.0191(16) 1.0000 Uiso . .
N52 N 0.5779(4) 0.5811(3) 0.3451(3) 0.0139(14) 1.0000 Uiso . .
N53 N 0.6588(4) 0.5523(3) 0.3540(3) 0.0143(14) 1.0000 Uiso . .
N58 N 0.4270(4) 0.7032(3) 0.3524(3) 0.0118(14) 1.0000 Uiso . .
N60 N 0.3935(4) 0.6125(3) 0.4163(3) 0.0081(13) 1.0000 Uiso . .
N62 N 0.5376(4) 0.6497(3) 0.4196(3) 0.0123(14) 1.0000 Uiso . .
N63 N 0.5934(5) 0.6645(3) 0.4659(3) 0.0179(15) 1.0000 Uiso . .
N66 N 0.3416(4) 0.6209(3) 0.4645(3) 0.0148(15) 1.0000 Uiso . .
N69 N 0.4289(4) 0.7539(4) 0.3908(3) 0.0165(15) 1.0000 Uiso . .
N74 N 0.3470(4) 0.9158(3) 0.4358(3) 0.0163(15) 1.0000 Uiso . .
N76 N 0.2897(4) 0.9008(3) 0.4801(3) 0.0126(14) 1.0000 Uiso . .
N78 N 0.1447(4) 0.8669(3) 0.4793(3) 0.0101(13) 1.0000 Uiso . .
N79 N 0.0938(4) 0.8745(3) 0.4310(3) 0.0139(14) 1.0000 Uiso . .
N83 N 0.1775(4) 0.9550(3) 0.5464(3) 0.0148(15) 1.0000 Uiso . .
N84 N 0.1829(4) 1.0056(4) 0.5079(3) 0.0180(15) 1.0000 Uiso . .
N89 N 0.3261(4) 0.8301(3) 0.5542(3) 0.0153(15) 1.0000 Uiso . .
N91 N 0.1808(4) 0.7927(3) 0.5605(3) 0.0117(14) 1.0000 Uiso . .
N93 N 0.2139(4) 0.8879(3) 0.6180(3) 0.0105(14) 1.0000 Uiso . .
N94 N 0.1833(4) 0.9145(3) 0.6704(3) 0.0162(15) 1.0000 Uiso . .
N97 N 0.1764(4) 0.7372(3) 0.5970(3) 0.0153(15) 1.0000 Uiso . .
N100 N 0.4049(4) 0.8000(3) 0.5457(3) 0.0153(15) 1.0000 Uiso . .
N104 N 0.1657(4) 0.7699(3) 0.1051(3) 0.0142(15) 1.0000 Uiso . .
N106 N 0.1833(4) 0.7173(3) 0.0675(3) 0.0108(14) 1.0000 Uiso . .
N108 N 0.2134(4) 0.6220(3) 0.1248(3) 0.0115(14) 1.0000 Uiso . .
N109 N 0.1823(4) 0.5987(3) 0.1776(3) 0.0159(15) 1.0000 Uiso . .
N113 N 0.2100(4) 0.5558(3) 0.0446(3) 0.0129(14) 1.0000 Uiso . .
N115 N 0.1752(4) 0.6455(3) -0.0174(3) 0.0111(14) 1.0000 Uiso . .
N116 N 0.1410(4) 0.6320(3) -0.0720(3) 0.0133(14) 1.0000 Uiso . .
N121 N 0.3315(4) 0.6883(3) 0.0776(3) 0.0111(14) 1.0000 Uiso . .
N123 N 0.3276(4) 0.6272(3) -0.0019(3) 0.0123(14) 1.0000 Uiso . .
N124 N 0.3390(4) 0.5739(3) -0.0375(3) 0.0162(15) 1.0000 Uiso . .
N127 N 0.4105(4) 0.7226(3) 0.0727(3) 0.0150(15) 1.0000 Uiso . .
N130 N 0.1757(4) 0.4918(3) 0.0501(3) 0.0184(15) 1.0000 Uiso . .
O1 O 0.4027(4) 0.5250(3) 0.6195(2) 0.0139(12) 1.0000 Uiso . .
O6 O 0.5133(4) 0.4564(3) 0.6155(3) 0.0233(14) 1.0000 Uiso . .
O7 O 0.2700(4) 0.7043(3) 0.2765(3) 0.0204(13) 1.0000 Uiso . .
O9 O 0.1592(4) 0.7708(3) 0.2735(2) 0.0176(13) 1.0000 Uiso . .
O13 O -0.0423(4) 0.7009(3) 0.2000(3) 0.0266(15) 1.0000 Uiso . .
O15 O -0.1293(5) 0.6182(4) 0.1989(3) 0.0346(17) 1.0000 Uiso . .
O20 O -0.0360(4) 0.7957(3) 0.3119(3) 0.0281(15) 1.0000 Uiso . .
O21 O -0.1257(5) 0.7745(4) 0.3803(3) 0.0415(19) 1.0000 Uiso . .
O26 O -0.1468(4) 0.4873(3) 0.2647(3) 0.0273(15) 1.0000 Uiso . .
O27 O -0.0389(4) 0.4333(3) 0.2998(3) 0.0246(15) 1.0000 Uiso . .
O35 O -0.0782(4) 0.5920(3) 0.5099(3) 0.0212(13) 1.0000 Uiso . .
O36 O -0.1637(4) 0.6618(3) 0.4702(3) 0.0261(14) 1.0000 Uiso . .
O38 O 0.1362(4) 0.7234(3) 0.4101(2) 0.0185(13) 1.0000 Uiso . .
O39 O 0.0642(4) 0.6785(3) 0.4802(3) 0.0224(14) 1.0000 Uiso . .
O41 O 0.2253(4) 0.5590(3) 0.3283(3) 0.0207(13) 1.0000 Uiso . .
O42 O 0.1557(4) 0.4681(3) 0.3226(3) 0.0256(14) 1.0000 Uiso . .
O43 O 0.3942(4) 0.6301(3) 0.1979(3) 0.0224(14) 1.0000 Uiso . .
N45 N 0.4662(4) 0.6381(3) 0.2795(3) 0.0142(15) 1.0000 Uiso . .
O49 O 0.3887(4) 0.4919(3) 0.2555(3) 0.0322(16) 1.0000 Uiso . .
O50 O 0.4871(4) 0.4451(3) 0.3063(3) 0.0302(16) 1.0000 Uiso . .
O54 O 0.7189(4) 0.5889(3) 0.3593(3) 0.0254(14) 1.0000 Uiso . .
O55 O 0.6616(4) 0.4935(3) 0.3525(3) 0.0255(14) 1.0000 Uiso . .
O64 O 0.6548(4) 0.6976(3) 0.4535(3) 0.0215(13) 1.0000 Uiso . .
O65 O 0.5736(4) 0.6446(3) 0.5125(3) 0.0224(14) 1.0000 Uiso . .
O67 O 0.3720(4) 0.6068(3) 0.5109(3) 0.0189(13) 1.0000 Uiso . .
O68 O 0.2684(4) 0.6376(3) 0.4549(3) 0.0239(14) 1.0000 Uiso . .
O70 O 0.3687(4) 0.7579(3) 0.4240(3) 0.0230(14) 1.0000 Uiso . .
O71 O 0.4903(4) 0.7908(3) 0.3881(3) 0.0262(14) 1.0000 Uiso . .
O72 O 0.4683(4) 0.7175(3) 0.2127(3) 0.0250(15) 1.0000 Uiso . .
O73 O 0.3278(4) 0.8976(3) 0.3876(3) 0.0246(14) 1.0000 Uiso . .
O75 O 0.4071(4) 0.9496(3) 0.4484(3) 0.0229(14) 1.0000 Uiso . .
O80 O 0.1242(4) 0.8598(3) 0.3854(2) 0.0179(13) 1.0000 Uiso . .
O81 O 0.0212(4) 0.8934(3) 0.4403(3) 0.0226(14) 1.0000 Uiso . .
O85 O 0.1242(4) 1.0115(3) 0.4738(3) 0.0218(13) 1.0000 Uiso . .
O86 O 0.2453(4) 1.0418(3) 0.5126(3) 0.0285(15) 1.0000 Uiso . .
O95 O 0.2117(4) 0.9678(3) 0.6848(3) 0.0262(15) 1.0000 Uiso . .
O96 O 0.1356(4) 0.8798(3) 0.6981(3) 0.0245(14) 1.0000 Uiso . .
O98 O 0.2228(4) 0.6922(3) 0.5842(3) 0.0240(14) 1.0000 Uiso . .
O99 O 0.1246(4) 0.7394(3) 0.6356(3) 0.0248(15) 1.0000 Uiso . .
O101 O 0.4054(4) 0.7405(3) 0.5462(3) 0.0247(14) 1.0000 Uiso . .
O102 O 0.4665(4) 0.8347(3) 0.5412(3) 0.0266(15) 1.0000 Uiso . .
O103 O 0.2128(4) 0.8164(3) 0.1029(3) 0.0245(14) 1.0000 Uiso . .
O105 O 0.1030(4) 0.7641(3) 0.1344(3) 0.0237(14) 1.0000 Uiso . .
O110 O 0.1291(4) 0.6330(3) 0.2005(3) 0.0213(14) 1.0000 Uiso . .
O111 O 0.2156(4) 0.5505(3) 0.1976(3) 0.0224(14) 1.0000 Uiso . .
O117 O 0.1679(4) 0.6633(3) -0.1122(2) 0.0184(13) 1.0000 Uiso . .
O118 O 0.0852(4) 0.5916(3) -0.0722(3) 0.0231(14) 1.0000 Uiso . .
O125 O 0.3810(4) 0.5288(3) -0.0168(3) 0.0208(13) 1.0000 Uiso . .
O126 O 0.3086(4) 0.5760(3) -0.0854(3) 0.0242(14) 1.0000 Uiso . .
O128 O 0.4753(4) 0.6904(3) 0.0694(3) 0.0210(13) 1.0000 Uiso . .
O129 O 0.4055(4) 0.7819(3) 0.0768(3) 0.0269(15) 1.0000 Uiso . .
O131 O 0.2116(4) 0.4557(3) 0.0834(3) 0.0241(14) 1.0000 Uiso . .
O132 O 0.1160(4) 0.4792(3) 0.0192(3) 0.0296(15) 1.0000 Uiso . .
O133 O 0.6642(4) 0.7614(3) 0.2762(2) 0.0170(13) 1.0000 Uiso . .
O137 O 0.7831(5) 0.7058(4) 0.2849(4) 0.046(2) 1.0000 Uiso . .
O138 O 0.0356(4) 0.5511(3) 0.1180(3) 0.0321(16) 1.0000 Uiso . .
O140 O -0.0808(4) 0.4890(3) 0.1169(3) 0.0210(14) 1.0000 Uiso . .
C1 C 0.0373(7) 0.4458(5) 0.1653(5) 0.031(2) 1.0000 Uiso . .
C2 C 0.3846(5) 0.5892(4) 0.6413(4) 0.0156(18) 1.0000 Uiso . .
C3 C 0.4699(5) 0.6240(4) 0.6450(4) 0.0194(19) 1.0000 Uiso . .
C4 C 0.5310(6) 0.5673(4) 0.6529(4) 0.0181(19) 1.0000 Uiso . .
C5 C 0.4856(5) 0.5097(4) 0.6274(3) 0.0129(17) 1.0000 Uiso . .
C8 C 0.2423(5) 0.7583(4) 0.2669(4) 0.0150(18) 1.0000 Uiso . .
C10 C 0.1405(5) 0.8374(4) 0.2557(4) 0.0125(17) 1.0000 Uiso . .
C11 C 0.2251(6) 0.8724(4) 0.2568(4) 0.0214(19) 1.0000 Uiso . .
C12 C 0.2883(6) 0.8180(4) 0.2455(4) 0.0190(19) 1.0000 Uiso . .
C13 C -0.0261(6) 0.3901(5) 0.1543(4) 0.028(2) 1.0000 Uiso . .
C17 C 0.0160(5) 0.6712(4) 0.3046(3) 0.0125(17) 1.0000 Uiso . .
C22 C -0.1014(5) 0.6441(4) 0.3655(3) 0.0141(17) 1.0000 Uiso . .
C23 C -0.0978(5) 0.5977(4) 0.3124(3) 0.0117(17) 1.0000 Uiso . .
C28 C 0.0162(5) 0.5335(4) 0.3588(3) 0.0092(16) 1.0000 Uiso . .
C30 C 0.0890(5) 0.6302(4) 0.3350(3) 0.0124(16) 1.0000 Uiso . .
C32 C 0.0126(5) 0.5798(4) 0.4124(3) 0.0103(15) 1.0000 Uiso . .
C46 C 0.4005(5) 0.6017(4) 0.3118(3) 0.0116(17) 1.0000 Uiso . .
C51 C 0.5070(5) 0.5475(4) 0.3729(3) 0.0113(16) 1.0000 Uiso . .
C56 C 0.5721(5) 0.6502(4) 0.3608(3) 0.0135(17) 1.0000 Uiso . .
C57 C 0.5037(5) 0.6849(4) 0.3205(3) 0.0129(17) 1.0000 Uiso . .
C59 C 0.3734(5) 0.6458(4) 0.3628(3) 0.0124(17) 1.0000 Uiso . .
C60 C 0.7797(10) 0.8284(8) 0.2641(7) 0.017(4) 0.5000 Uiso . 1
C61 C 0.4808(5) 0.5932(4) 0.4246(3) 0.0123(16) 1.0000 Uiso . .
C142 C 0.7826(12) 0.8026(9) 0.2300(8) 0.022(4) 0.5000 Uiso . 2
C77 C 0.2312(5) 0.8455(4) 0.4726(3) 0.0136(17) 1.0000 Uiso . .
C82 C 0.1240(5) 0.8988(4) 0.5328(3) 0.0083(16) 1.0000 Uiso . .
C87 C 0.2527(5) 0.9345(4) 0.5783(3) 0.0138(17) 1.0000 Uiso . .
C88 C 0.3211(5) 0.8992(4) 0.5393(3) 0.0124(16) 1.0000 Uiso . .
C90 C 0.2535(5) 0.7983(4) 0.5240(3) 0.0125(17) 1.0000 Uiso . .
C92 C 0.1468(5) 0.8529(4) 0.5843(3) 0.0105(17) 1.0000 Uiso . .
C107 C 0.1520(5) 0.6543(4) 0.0857(3) 0.0103(17) 1.0000 Uiso . .
C112 C 0.2655(5) 0.5797(4) 0.0900(3) 0.0124(17) 1.0000 Uiso . .
C114 C 0.1474(5) 0.6082(4) 0.0316(3) 0.0106(16) 1.0000 Uiso . .
C119 C 0.2600(5) 0.6737(4) -0.0151(3) 0.0077(15) 1.0000 Uiso . .
C120 C 0.2636(5) 0.7183(4) 0.0402(3) 0.0131(17) 1.0000 Uiso . .
C122 C 0.3392(5) 0.6210(4) 0.0602(3) 0.0146(17) 1.0000 Uiso . .
C134 C 0.6355(5) 0.8257(4) 0.2578(4) 0.0132(17) 1.0000 Uiso . .
C135 C 0.7151(7) 0.8605(5) 0.2358(5) 0.032(2) 1.0000 Uiso . .
C136 C 0.7486(7) 0.7551(6) 0.2701(5) 0.035(3) 1.0000 Uiso . .
C139 C 0.0004(6) 0.5002(5) 0.1307(4) 0.022(2) 1.0000 Uiso . .
C141 C -0.1076(6) 0.4253(4) 0.1383(4) 0.0187(19) 1.0000 Uiso . .
H12 H 0.0390 0.4559 0.2063 0.0425 1.0000 Uiso R .
H11 H 0.0948 0.4335 0.1524 0.0413 1.0000 Uiso R .
H21 H 0.3578 0.5874 0.6794 0.0186 1.0000 Uiso R .
H22 H 0.3468 0.6107 0.6138 0.0185 1.0000 Uiso R .
H32 H 0.4719 0.6532 0.6769 0.0264 1.0000 Uiso R .
H31 H 0.4818 0.6465 0.6094 0.0264 1.0000 Uiso R .
H42 H 0.5414 0.5610 0.6933 0.0252 1.0000 Uiso R .
H41 H 0.5844 0.5748 0.6335 0.0250 1.0000 Uiso R .
H101 H 0.1019 0.8566 0.2833 0.0159 1.0000 Uiso R .
H102 H 0.1155 0.8381 0.2169 0.0160 1.0000 Uiso R .
H112 H 0.2351 0.8935 0.2944 0.0270 1.0000 Uiso R .
H111 H 0.2274 0.9057 0.2267 0.0264 1.0000 Uiso R .
H122 H 0.3410 0.8237 0.2661 0.0231 1.0000 Uiso R .
H121 H 0.3003 0.8121 0.2048 0.0230 1.0000 Uiso R .
H131 H -0.0325 0.3634 0.1878 0.0405 1.0000 Uiso R .
H132 H -0.0057 0.3658 0.1216 0.0400 1.0000 Uiso R .
H171 H 0.0385 0.7069 0.2811 0.0159 1.0000 Uiso R .
H221 H -0.1583 0.6615 0.3713 0.0185 1.0000 Uiso R .
H231 H -0.1550 0.5941 0.2960 0.0168 1.0000 Uiso R .
H281 H 0.0313 0.4893 0.3702 0.0119 1.0000 Uiso R .
H301 H 0.1451 0.6469 0.3242 0.0124 1.0000 Uiso R .
H321 H 0.0263 0.5582 0.4486 0.0140 1.0000 Uiso R .
H461 H 0.3524 0.5924 0.2868 0.0140 1.0000 Uiso R .
H511 H 0.5237 0.5045 0.3870 0.0150 1.0000 Uiso R .
H561 H 0.6269 0.6728 0.3585 0.0180 1.0000 Uiso R .
H571 H 0.5291 0.7221 0.3005 0.0153 1.0000 Uiso R .
H591 H 0.3142 0.6565 0.3621 0.0140 1.0000 Uiso R .
H611 H 0.4889 0.5724 0.4624 0.0159 1.0000 Uiso R .
H771 H 0.2387 0.8229 0.4352 0.0156 1.0000 Uiso R .
H821 H 0.0634 0.9108 0.5327 0.0119 1.0000 Uiso R .
H871 H 0.2774 0.9713 0.5994 0.0176 1.0000 Uiso R .
H881 H 0.3766 0.9208 0.5424 0.0189 1.0000 Uiso R .
H901 H 0.2699 0.7552 0.5101 0.0149 1.0000 Uiso R .
H921 H 0.0975 0.8446 0.6089 0.0131 1.0000 Uiso R .
H1071 H 0.0964 0.6573 0.1044 0.0137 1.0000 Uiso R .
H1121 H 0.2877 0.5428 0.1120 0.0175 1.0000 Uiso R .
H1141 H 0.0903 0.5905 0.0255 0.0139 1.0000 Uiso R .
H1191 H 0.2728 0.6991 -0.0504 0.0117 1.0000 Uiso R .
H1201 H 0.2795 0.7627 0.0294 0.0149 1.0000 Uiso R .
H1221 H 0.3944 0.6019 0.0685 0.0148 1.0000 Uiso R .
H1342 H 0.6109 0.8494 0.2898 0.0182 1.0000 Uiso R .
H1341 H 0.5944 0.8205 0.2269 0.0187 1.0000 Uiso R .
H1412 H -0.1417 0.4303 0.1725 0.0255 1.0000 Uiso R .
H1411 H -0.1399 0.4034 0.1078 0.0255 1.0000 Uiso R .
H1422 H 0.8393 0.8165 0.2405 0.0238 0.5000 Uiso R 2
H1421 H 0.7828 0.7849 0.1912 0.0240 0.5000 Uiso R 2
H601 H 0.7890 0.8472 0.3010 0.0137 0.5000 Uiso R 1
H602 H 0.8307 0.8304 0.2423 0.0137 0.5000 Uiso R 1
H1351 H 0.7142 0.9054 0.2457 0.0382 0.5000 Uiso R .
H1352 H 0.7204 0.8561 0.1952 0.0382 0.5000 Uiso R .

loop_
_atom_type_symbol
_atom_type_scat_dispersion_real
_atom_type_scat_dispersion_imag
_atom_type_scat_Cromer_Mann_a1
_atom_type_scat_Cromer_Mann_b1
_atom_type_scat_Cromer_Mann_a2
_atom_type_scat_Cromer_Mann_b2
_atom_type_scat_Cromer_Mann_a3
_atom_type_scat_Cromer_Mann_b3
_atom_type_scat_Cromer_Mann_a4
_atom_type_scat_Cromer_Mann_b4
_atom_type_scat_Cromer_Mann_c
_atom_type_scat_source
C 0.0033 0.0016 2.3100 20.8439 1.0200 10.2075 1.5886 0.5687 0.8650 51.6512 0.2156 'International Tables Vol C 4.2.6.8 and 6.1.1.4'
H 0.0000 0.0000 0.4930 10.5109 0.3229 26.1257 0.1402 3.1424 0.0408 57.7998 0.0030 'International Tables Vol C 4.2.6.8 and 6.1.1.4'
N 0.0061 0.0033 12.2126 0.0057 3.1322 9.8933 2.0125 28.9975 1.1663 0.5826 -11.5290 'International Tables Vol C 4.2.6.8 and 6.1.1.4'
O 0.0106 0.0060 3.0485 13.2771 2.2868 5.7011 1.5463 0.3239 0.8670 32.9089 0.2508 'International Tables Vol C 4.2.6.8 and 6.1.1.4'

loop_
_geom_angle_atom_site_label_1
_geom_angle_atom_site_label_2
_geom_angle_atom_site_label_3
_geom_angle
_geom_angle_publ_flag
N16 N14 O13 116.8(7) yes
N16 N14 O15 114.7(7) yes
O13 N14 O15 128.3(8) yes
N14 N16 C17 117.4(6) yes
N14 N16 C23 116.3(6) yes
C17 N16 C23 107.3(6) yes
N19 N18 C17 117.6(6) yes
N19 N18 C22 116.8(6) yes
C17 N18 C22 107.2(6) yes
N18 N19 O20 117.7(7) yes
N18 N19 O21 115.2(7) yes
O20 N19 O21 126.9(8) yes
N25 N24 C23 116.9(6) yes
N25 N24 C28 114.4(6) yes
C23 N24 C28 117.1(6) yes
N24 N25 O26 114.6(7) yes
N24 N25 O27 118.1(7) yes
O26 N25 O27 127.3(8) yes
N40 N29 C28 111.5(6) yes
N40 N29 C30 113.5(6) yes
C28 N29 C30 106.0(6) yes
N37 N31 C30 119.8(6) yes
N37 N31 C32 120.0(6) yes
C30 N31 C32 109.9(6) yes
N34 N33 C22 118.9(6) yes
N34 N33 C32 119.7(6) yes
C22 N33 C32 116.7(6) yes
N33 N34 O35 116.0(6) yes
N33 N34 O36 116.2(6) yes
O35 N34 O36 127.7(7) yes
N31 N37 O38 115.6(6) yes
N31 N37 O39 116.3(6) yes
O38 N37 O39 128.0(7) yes
N29 N40 O41 117.9(6) yes
N29 N40 O42 115.5(7) yes
O41 N40 O42 126.5(7) yes
O43 N44 N45 116.5(7) yes
O43 N44 O72 126.5(7) yes
N45 N44 O72 117.0(7) yes
N48 N47 C46 116.3(6) yes
N48 N47 C51 115.3(6) yes
C46 N47 C51 115.5(6) yes
N47 N48 O49 115.3(7) yes
N47 N48 O50 117.7(7) yes
O49 N48 O50 127.0(8) yes
N53 N52 C51 115.3(6) yes
N53 N52 C56 114.9(6) yes
C51 N52 C56 107.3(6) yes
N52 N53 O54 117.3(6) yes
N52 N53 O55 116.3(7) yes
O54 N53 O55 126.3(7) yes
N69 N58 C57 120.4(6) yes
N69 N58 C59 120.8(6) yes
C57 N58 C59 110.6(6) yes
N66 N60 C59 120.0(6) yes
N66 N60 C61 119.0(6) yes
C59 N60 C61 116.7(6) yes
N63 N62 C56 118.0(6) yes
N63 N62 C61 119.0(6) yes
C56 N62 C61 107.8(6) yes
N62 N63 O64 115.7(7) yes
N62 N63 O65 116.6(7) yes
O64 N63 O65 127.7(7) yes
N60 N66 O67 116.8(6) yes
N60 N66 O68 116.2(6) yes
O67 N66 O68 126.9(7) yes
N58 N69 O70 116.4(7) yes
N58 N69 O71 116.8(7) yes
O70 N69 O71 126.8(7) yes
N76 N74 O73 116.6(7) yes
N76 N74 O75 116.8(7) yes
O73 N74 O75 126.4(7) yes
N74 N76 C77 119.0(6) yes
N74 N76 C88 118.5(6) yes
C77 N76 C88 107.8(6) yes
N79 N78 C77 119.5(6) yes
N79 N78 C82 121.0(6) yes
C77 N78 C82 116.6(6) yes
N78 N79 O80 117.0(6) yes
N78 N79 O81 115.6(6) yes
O80 N79 O81 127.3(7) yes
N84 N83 C82 119.5(6) yes
N84 N83 C87 119.9(6) yes
C82 N83 C87 110.5(6) yes
N83 N84 O85 116.7(7) yes
N83 N84 O86 116.6(7) yes
O85 N84 O86 126.7(7) yes
N100 N89 C88 116.2(6) yes
N100 N89 C90 114.8(6) yes
C88 N89 C90 105.8(6) yes
N97 N91 C90 117.2(6) yes
N97 N91 C92 115.7(6) yes
C90 N91 C92 117.0(6) yes
N94 N93 C87 115.6(6) yes
N94 N93 C92 113.1(6) yes
C87 N93 C92 106.2(6) yes
N93 N94 O95 116.9(7) yes
N93 N94 O96 115.9(7) yes
O95 N94 O96 127.0(7) yes
N91 N97 O98 115.6(7) yes
N91 N97 O99 116.5(7) yes
O98 N97 O99 127.9(7) yes
N89 N100 O101 116.5(7) yes
N89 N100 O102 117.6(7) yes
O101 N100 O102 125.7(7) yes
N106 N104 O103 117.0(7) yes
N106 N104 O105 115.8(7) yes
O103 N104 O105 127.2(7) yes
N104 N106 C107 115.7(6) yes
N104 N106 C120 116.3(6) yes
C107 N106 C120 116.6(6) yes
N109 N108 C107 117.3(6) yes
N109 N108 C112 118.9(6) yes
C107 N108 C112 107.3(6) yes
N108 N109 O110 115.2(6) yes
N108 N109 O111 117.5(7) yes
O110 N109 O111 127.0(7) yes
N130 N113 C112 118.2(6) yes
N130 N113 C114 115.5(6) yes
C112 N113 C114 107.5(6) yes
N116 N115 C114 119.5(6) yes
N116 N115 C119 117.5(6) yes
C114 N115 C119 117.5(6) yes
N115 N116 O117 117.2(6) yes
N115 N116 O118 114.5(6) yes
O117 N116 O118 128.2(7) yes
N127 N121 C120 111.7(6) yes
N127 N121 C122 112.0(6) yes
C120 N121 C122 106.8(6) yes
N124 N123 C119 119.1(6) yes
N124 N123 C122 120.4(6) yes
C119 N123 C122 110.7(6) yes
N123 N124 O125 115.5(6) yes
N123 N124 O126 118.0(7) yes
O125 N124 O126 126.5(7) yes
N121 N127 O128 117.8(6) yes
N121 N127 O129 115.3(7) yes
O128 N127 O129 126.7(7) yes
N113 N130 O131 116.3(7) yes
N113 N130 O132 115.9(7) yes
O131 N130 O132 127.7(7) yes
C2 O1 C5 110.8(6) yes
C8 O9 C10 110.0(6) yes
N44 N45 C46 115.2(6) yes
N44 N45 C57 116.1(6) yes
C46 N45 C57 106.3(6) yes
C134 O133 C136 111.2(7) yes
C139 O140 C141 110.5(7) yes
C13 C1 C139 102.4(8) yes
C13 C1 H12 109.7 no
C139 C1 H12 112.1 no
C13 C1 H11 110.9 no
C139 C1 H11 112.6 no
H12 C1 H11 109.0 no
O1 C2 C3 105.9(7) yes
O1 C2 H21 111.6 no
C3 C2 H21 110.4 no
O1 C2 H22 107.6 no
C3 C2 H22 111.3 no
H21 C2 H22 110.0 no
C2 C3 C4 101.9(7) yes
C2 C3 H32 111.5 no
C4 C3 H32 111.5 no
C2 C3 H31 110.4 no
C4 C3 H31 110.3 no
H32 C3 H31 111.0 no
C3 C4 C5 104.7(7) yes
C3 C4 H42 109.1 no
C5 C4 H42 110.9 no
C3 C4 H41 111.9 no
C5 C4 H41 111.0 no
H42 C4 H41 109.2 no
C4 C5 O1 109.3(7) yes
C4 C5 O6 129.0(8) yes
O1 C5 O6 121.7(7) yes
O9 C8 O7 120.3(8) yes
O9 C8 C12 110.6(7) yes
O7 C8 C12 129.1(8) yes
O9 C10 C11 105.2(6) yes
O9 C10 H101 108.7 no
C11 C10 H101 110.4 no
O9 C10 H102 110.9 no
C11 C10 H102 111.1 no
H101 C10 H102 110.4 no
C10 C11 C12 103.0(7) yes
C10 C11 H112 111.3 no
C12 C11 H112 111.8 no
C10 C11 H111 110.7 no
C12 C11 H111 111.4 no
H112 C11 H111 108.7 no
C11 C12 C8 103.0(7) yes
C11 C12 H122 112.8 no
C8 C12 H122 110.4 no
C11 C12 H121 112.9 no
C8 C12 H121 108.4 no
H122 C12 H121 109.2 no
C1 C13 C141 103.7(8) yes
C1 C13 H131 111.1 no
C141 C13 H131 112.4 no
C1 C13 H132 107.4 no
C141 C13 H132 109.6 no
H131 C13 H132 112.3 no
N18 C17 N16 104.9(6) yes
N18 C17 C30 106.0(6) yes
N16 C17 C30 109.4(6) yes
N18 C17 H171 111.2 no
N16 C17 H171 112.5 no
C30 C17 H171 112.4 no
N18 C22 N33 108.8(6) yes
N18 C22 C23 104.0(6) yes
N33 C22 C23 108.2(6) yes
N18 C22 H221 112.2 no
N33 C22 H221 111.7 no
C23 C22 H221 111.6 no
C22 C23 N16 106.2(6) yes
C22 C23 N24 108.1(6) yes
N16 C23 N24 110.9(6) yes
C22 C23 H231 108.6 no
N16 C23 H231 111.7 no
N24 C23 H231 111.1 no
N29 C28 N24 111.2(6) yes
N29 C28 C32 105.8(6) yes
N24 C28 C32 107.3(6) yes
N29 C28 H281 110.4 no
N24 C28 H281 110.9 no
C32 C28 H281 111.0 no
C17 C30 N31 113.9(6) yes
C17 C30 N29 110.9(6) yes
N31 C30 N29 99.7(6) yes
C17 C30 H301 110.7 no
N31 C30 H301 111.4 no
N29 C30 H301 109.8 no
C28 C32 N31 100.4(6) yes
C28 C32 N33 108.8(6) yes
N31 C32 N33 115.0(6) yes
C28 C32 H321 113.7 no
N31 C32 H321 109.3 no
N33 C32 H321 109.6 no
N45 C46 N47 111.2(6) yes
N45 C46 C59 106.7(6) yes
N47 C46 C59 108.9(6) yes
N45 C46 H461 109.9 no
N47 C46 H461 109.3 no
C59 C46 H461 110.8 no
N47 C51 N52 111.9(6) yes
N47 C51 C61 108.1(6) yes
N52 C51 C61 104.9(6) yes
N47 C51 H511 109.5 no
N52 C51 H511 111.5 no
C61 C51 H511 110.7 no
N62 C56 N52 104.3(6) yes
N62 C56 C57 107.3(6) yes
N52 C56 C57 109.1(6) yes
N62 C56 H561 112.4 no
N52 C56 H561 112.9 no
C57 C56 H561 110.6 no
C56 C57 N45 111.0(6) yes
C56 C57 N58 112.0(6) yes
N45 C57 N58 99.4(6) yes
C56 C57 H571 110.5 no
N45 C57 H571 111.4 no
N58 C57 H571 112.1 no
C46 C59 N58 100.5(6) yes
C46 C59 N60 108.6(6) yes
N58 C59 N60 113.2(6) yes
C46 C59 H591 112.9 no
N58 C59 H591 111.9 no
N60 C59 H591 109.5 no
C135 C60 C136 105.5(12) yes
C135 C60 H601 110.4 no
C136 C60 H601 110.5 no
C135 C60 H602 110.5 no
C136 C60 H602 110.5 no
H601 C60 H602 109.5 no
C51 C61 N62 104.3(6) yes
C51 C61 N60 108.2(6) yes
N62 C61 N60 110.7(6) yes
C51 C61 H611 112.7 no
N62 C61 H611 109.6 no
N60 C61 H611 111.2 no
C135 C142 C136 101.4(12) yes
C135 C142 H1422 112.0 no
C136 C142 H1422 112.1 no
C135 C142 H1421 111.0 no
C136 C142 H1421 110.3 no
H1422 C142 H1421 109.8 no
N76 C77 N78 110.1(6) yes
N76 C77 C90 104.2(6) yes
N78 C77 C90 108.4(6) yes
N76 C77 H771 113.0 no
N78 C77 H771 110.5 no
C90 C77 H771 110.4 no
N83 C82 N78 114.3(6) yes
N83 C82 C92 100.2(6) yes
N78 C82 C92 109.5(6) yes
N83 C82 H821 111.2 no
N78 C82 H821 109.5 no
C92 C82 H821 111.9 no
N93 C87 N83 99.7(6) yes
N93 C87 C88 110.3(6) yes
N83 C87 C88 113.3(6) yes
N93 C87 H871 110.8 no
N83 C87 H871 110.7 no
C88 C87 H871 111.5 no
C87 C88 N89 110.2(6) yes
C87 C88 N76 107.3(6) yes
N89 C88 N76 105.2(6) yes
C87 C88 H881 111.0 no
N89 C88 H881 111.8 no
N76 C88 H881 111.0 no
C77 C90 N89 104.9(6) yes
C77 C90 N91 108.6(6) yes
N89 C90 N91 111.8(6) yes
C77 C90 H901 111.4 no
N89 C90 H901 110.4 no
N91 C90 H901 109.6 no
C82 C92 N93 105.8(6) yes
C82 C92 N91 107.7(6) yes
N93 C92 N91 110.2(6) yes
C82 C92 H921 111.7 no
N93 C92 H921 109.8 no
N91 C92 H921 111.5 no
N108 C107 N106 110.9(6) yes
N108 C107 C114 104.4(6) yes
N106 C107 C114 108.7(6) yes
N108 C107 H1071 109.9 no
N106 C107 H1071 112.3 no
C114 C107 H1071 110.4 no
N113 C112 N108 105.5(6) yes
N113 C112 C122 107.6(6) yes
N108 C112 C122 109.8(6) yes
N113 C112 H1121 109.4 no
N108 C112 H1121 112.1 no
C122 C112 H1121 112.1 no
C107 C114 N113 104.0(6) yes
C107 C114 N115 107.3(6) yes
N113 C114 N115 110.0(6) yes
C107 C114 H1141 112.3 no
N113 C114 H1141 111.7 no
N115 C114 H1141 111.3 no
N123 C119 N115 114.7(6) yes
N123 C119 C120 100.6(6) yes
N115 C119 C120 107.0(6) yes
N123 C119 H1191 111.5 no
N115 C119 H1191 111.4 no
C120 C119 H1191 111.2 no
N121 C120 C119 104.8(6) yes
N121 C120 N106 111.7(6) yes
C119 C120 N106 109.0(6) yes
N121 C120 H1201 110.3 no
C119 C120 H1201 109.9 no
N106 C120 H1201 110.8 no
C112 C122 N123 112.6(6) yes
C112 C122 N121 108.9(6) yes
N123 C122 N121 100.5(6) yes
C112 C122 H1221 110.6 no
N123 C122 H1221 110.0 no
N121 C122 H1221 113.9 no
O133 C134 C135 105.5(7) yes
O133 C134 H1342 110.7 no
C135 C134 H1342 110.6 no
O133 C134 H1341 108.8 no
C135 C134 H1341 110.5 no
H1342 C134 H1341 110.6 no
C134 C135 C60 102.9(10) yes
C134 C135 H1351 111.0 no
C60 C135 H1351 111.0 no
C134 C135 H1352 111.1 no
C60 C135 H1352 111.2 no
H1351 C135 H1352 109.5 no
C60 C136 O133 103.0(10) yes
C60 C136 O137 133.3(11) yes
O133 C136 O137 119.9(10) yes
C1 C139 O140 111.7(8) yes
C1 C139 O138 126.5(9) yes
O140 C139 O138 121.6(9) yes
C13 C141 O140 105.3(7) yes
C13 C141 H1412 108.8 no
O140 C141 H1412 110.3 no
C13 C141 H1411 113.4 no
O140 C141 H1411 108.3 no
H1412 C141 H1411 110.7 no

loop_
_geom_bond_atom_site_label_1
_geom_bond_atom_site_label_2
_geom_bond_distance
_geom_bond_publ_flag
N14 N16 1.423(10) yes
N14 O13 1.210(10) yes
N14 O15 1.212(10) yes
N16 C17 1.452(10) yes
N16 C23 1.463(11) yes
N18 N19 1.404(10) yes
N18 C17 1.485(10) yes
N18 C22 1.493(11) yes
N19 O20 1.210(10) yes
N19 O21 1.215(10) yes
N24 N25 1.416(10) yes
N24 C23 1.445(10) yes
N24 C28 1.452(10) yes
N25 O26 1.225(10) yes
N25 O27 1.213(9) yes
N29 N40 1.422(9) yes
N29 C28 1.496(10) yes
N29 C30 1.455(10) yes
N31 N37 1.388(9) yes
N31 C30 1.471(10) yes
N31 C32 1.457(10) yes
N33 N34 1.394(9) yes
N33 C22 1.462(10) yes
N33 C32 1.450(10) yes
N34 O35 1.206(9) yes
N34 O36 1.212(9) yes
N37 O38 1.223(9) yes
N37 O39 1.212(9) yes
N40 O41 1.209(9) yes
N40 O42 1.217(9) yes
N44 O43 1.194(9) yes
N44 N45 1.404(10) yes
N44 O72 1.232(9) yes
N47 N48 1.400(10) yes
N47 C46 1.446(10) yes
N47 C51 1.463(10) yes
N48 O49 1.212(10) yes
N48 O50 1.214(10) yes
N52 N53 1.419(10) yes
N52 C51 1.463(10) yes
N52 C56 1.467(10) yes
N53 O54 1.213(9) yes
N53 O55 1.209(9) yes
N58 N69 1.369(10) yes
N58 C57 1.467(10) yes
N58 C59 1.470(10) yes
N60 N66 1.397(9) yes
N60 C59 1.451(10) yes
N60 C61 1.443(10) yes
N62 N63 1.419(9) yes
N62 C56 1.470(10) yes
N62 C61 1.469(10) yes
N63 O64 1.217(9) yes
N63 O65 1.198(9) yes
N66 O67 1.213(9) yes
N66 O68 1.223(9) yes
N69 O70 1.226(9) yes
N69 O71 1.230(9) yes
N74 N76 1.405(10) yes
N74 O73 1.216(9) yes
N74 O75 1.208(9) yes
N76 C77 1.472(10) yes
N76 C88 1.459(10) yes
N78 N79 1.385(9) yes
N78 C77 1.441(10) yes
N78 C82 1.440(10) yes
N79 O80 1.201(9) yes
N79 O81 1.227(9) yes
N83 N84 1.371(10) yes
N83 C82 1.463(10) yes
N83 C87 1.457(11) yes
N84 O85 1.223(9) yes
N84 O86 1.237(10) yes
N89 N100 1.400(10) yes
N89 C88 1.461(11) yes
N89 C90 1.491(10) yes
N91 N97 1.422(10) yes
N91 C90 1.429(10) yes
N91 C92 1.455(10) yes
N93 N94 1.419(10) yes
N93 C87 1.463(10) yes
N93 C92 1.497(10) yes
N94 O95 1.227(9) yes
N94 O96 1.218(9) yes
N97 O98 1.215(9) yes
N97 O99 1.213(9) yes
N100 O101 1.219(9) yes
N100 O102 1.209(9) yes
N104 N106 1.414(9) yes
N104 O103 1.209(9) yes
N104 O105 1.206(9) yes
N106 C107 1.446(10) yes
N106 C120 1.416(11) yes
N108 N109 1.404(10) yes
N108 C107 1.481(10) yes
N108 C112 1.442(10) yes
N109 O110 1.217(9) yes
N109 O111 1.212(9) yes
N113 N130 1.426(10) yes
N113 C112 1.452(10) yes
N113 C114 1.489(10) yes
N115 N116 1.405(9) yes
N115 C114 1.439(10) yes
N115 C119 1.457(10) yes
N116 O117 1.209(9) yes
N116 O118 1.208(9) yes
N121 N127 1.434(9) yes
N121 C120 1.507(10) yes
N121 C122 1.443(10) yes
N123 N124 1.381(9) yes
N123 C119 1.461(10) yes
N123 C122 1.459(10) yes
N124 O125 1.235(9) yes
N124 O126 1.211(9) yes
N127 O128 1.217(9) yes
N127 O129 1.223(9) yes
N130 O131 1.209(9) yes
N130 O132 1.210(9) yes
O1 C2 1.440(10) yes
O1 C5 1.356(10) yes
O6 C5 1.210(10) yes
O7 C8 1.211(10) yes
O9 C8 1.342(10) yes
O9 C10 1.457(10) yes
N45 C46 1.482(11) yes
N45 C57 1.473(10) yes
O133 C134 1.457(10) yes
O133 C136 1.344(12) yes
O137 C136 1.198(13) yes
O138 C139 1.219(11) yes
O140 C139 1.338(11) yes
O140 C141 1.459(11) yes
C1 C13 1.536(14) yes
C1 C139 1.493(14) yes
C1 H12 0.973 no
C1 H11 0.988 no
C2 C3 1.523(12) yes
C2 H21 0.982 no
C2 H22 0.977 no
C3 C4 1.521(12) yes
C3 H32 0.953 no
C3 H31 0.964 no
C4 C5 1.501(12) yes
C4 H42 0.962 no
C4 H41 0.966 no
C8 C12 1.507(12) yes
C10 C11 1.514(12) yes
C10 H101 0.970 no
C10 H102 0.982 no
C11 C12 1.519(12) yes
C11 H112 0.986 no
C11 H111 0.976 no
C12 H122 0.966 no
C12 H121 0.971 no
C13 C141 1.518(13) yes
C13 H131 0.957 no
C13 H132 0.963 no
C17 C30 1.588(11) yes
C17 H171 0.980 no
C22 C23 1.559(11) yes
C22 H221 0.973 no
C23 H231 0.981 no
C28 C32 1.566(10) yes
C28 H281 0.975 no
C30 H301 0.982 no
C32 H321 0.973 no
C46 C59 1.549(11) yes
C46 H461 0.973 no
C51 C61 1.578(11) yes
C51 H511 0.976 no
C56 C57 1.594(11) yes
C56 H561 0.980 no
C57 H571 0.980 no
C59 H591 0.958 no
C60 C135 1.377(19) yes
C60 C136 1.587(19) yes
C60 H601 0.950 no
C60 H602 0.950 no
C61 H611 0.984 no
C142 C135 1.60(2) yes
C142 C136 1.45(2) yes
C142 H1422 0.967 no
C142 H1421 0.969 no
C77 C90 1.576(11) yes
C77 H771 0.991 no
C82 C92 1.563(10) yes
C82 H821 0.985 no
C87 C88 1.583(11) yes
C87 H871 0.980 no
C88 H881 0.983 no
C90 H901 0.975 no
C92 H921 0.978 no
C107 C114 1.574(11) yes
C107 H1071 0.980 no
C112 C122 1.595(11) yes
C112 H1121 0.979 no
C114 H1141 0.980 no
C119 C120 1.576(10) yes
C119 H1191 0.993 no
C120 H1201 0.979 no
C122 H1221 0.971 no
C134 C135 1.531(13) yes
C134 H1342 0.968 no
C134 H1341 0.972 no
C135 H1351 0.950 no
C135 H1352 0.950 no
C141 H1412 0.964 no
C141 H1411 0.981 no

loop_
_geom_hbond_atom_site_label_D
_geom_hbond_atom_site_label_H
_geom_hbond_atom_site_label_A
_geom_hbond_site_symmetry_A
_geom_hbond_angle_DHA
_geom_hbond_distance_DH
_geom_hbond_distance_HA
_geom_hbond_distance_DA
_geom_hbond_publ_flag
C1 H12 O27 . 142 0.97 2.54 3.356(12) yes
C1 H11 O131 . 146 0.99 2.48 3.347(12) yes
C2 H21 O49 3_565 126 0.98 2.45 3.130(12) yes
C2 H22 O67 . 122 0.98 2.42 3.053(12) yes
C10 H101 O20 . 120 0.97 2.59 3.190(12) yes
C10 H101 O80 . 125 0.97 2.39 3.057(12) yes
C10 H102 O105 . 137 0.98 2.45 3.243(12) yes
C13 H132 O129 2_445 121 0.96 2.45 3.052(12) yes
C17 H171 O9 . 140 0.98 2.32 3.128(12) yes
C23 H231 O54 1_455 121 0.98 2.47 3.093(12) yes
C28 H281 O118 3_565 157 0.97 2.29 3.215(12) yes
C30 H301 O7 . 166 0.98 2.55 3.507(12) yes
C32 H321 O132 3_565 155 0.97 2.29 3.201(12) yes
C51 H511 O81 2_545 162 0.98 2.59 3.533(12) yes
C57 H571 O133 . 139 0.98 2.34 3.149(12) yes
C87 H871 O140 4_565 135 0.98 2.41 3.184(12) yes
C112 H1121 O1 3_564 142 0.98 2.29 3.122(12) yes
C119 H1191 O21 4_564 146 0.99 2.33 3.207(12) yes
C120 H1201 O36 4_564 154 0.98 2.26 3.164(12) yes
C122 H1221 O6 3_564 163 0.97 2.47 3.416(12) yes
C134 H1342 O117 4_565 121 0.97 2.46 3.066(12) yes
C134 H1341 O99 4_564 124 0.97 2.49 3.138(12) yes
C141 H1412 O26 . 142 0.96 2.44 3.257(12) yes
C135 H1351 O42 2_555 135 0.95 2.39 3.133(12) yes

loop_
_oxford_twin_element_scale_factors
0.776(2)
0.224(2)
